data_4086156
loop_
_publ_author_name
'Hadlington, Terrance J.'
'Li, Jiaye'
'Hermann, Markus'
'Davey, Amelia'
'Frenking, Gernot'
'Jones, Cameron'

_publ_section_title
;
 Reactivity of Amido-Digermynes, LGeGeL (L = Bulky Amide), toward Olefins
 and Related Molecules: Facile Reduction, C--H Activation, and Reversible
 Cycloaddition of Unsaturated Substrates
;
_journal_issue 13
_journal_name_full Organometallics
_journal_page_first 3175
_journal_paper_doi 10.1021/acs.organomet.5b00206
_journal_volume 34
_journal_year 2015
_chemical_formula_sum 'C100 H126 Ge2 N2 Si2'
_chemical_formula_weight 1557.39
_chemical_name_systematic
; 
 ? 
;
_space_group_IT_number 2
_symmetry_cell_setting triclinic
_symmetry_space_group_name_Hall '-P 1'
_symmetry_space_group_name_H-M 'P -1'
_atom_sites_solution_hydrogens geom
_atom_sites_solution_primary direct
_atom_sites_solution_secondary difmap
_audit_creation_method SHELXL-97
_cell_angle_alpha 69.59(3)
_cell_angle_beta 86.91(3)
_cell_angle_gamma 76.58(3)
_cell_formula_units_Z 2
_cell_length_a 13.236(3)
_cell_length_b 17.267(4)
_cell_length_c 21.064(4)
_cell_measurement_temperature 100(2)
_cell_volume 4387(2)
_computing_cell_refinement 'XDS (Kabsch, 1993)'
_computing_data_collection 'Blu-Ice (McPhillips, 2002)'
_computing_data_reduction 'XDS (Kabsch, 1993)'
_computing_molecular_graphics X-Seed
_computing_publication_material CifTAB
_computing_structure_refinement 'SHELXL-97 (Sheldrick, 1997)'
_computing_structure_solution 'SHELXS-97 (Sheldrick, 1990)'
_diffrn_ambient_temperature 100(2)
_diffrn_measured_fraction_theta_full 0.925
_diffrn_measured_fraction_theta_max 0.925
_diffrn_measurement_device_type 'ADSC Quantum 210r'
_diffrn_radiation_source 'Australian Synchrotron'
_diffrn_radiation_type Synchrotron
_diffrn_radiation_wavelength 0.71080
_diffrn_reflns_av_R_equivalents 0.0667
_diffrn_reflns_av_sigmaI/netI 0.0821
_diffrn_reflns_limit_h_max 15
_diffrn_reflns_limit_h_min -15
_diffrn_reflns_limit_k_max 20
_diffrn_reflns_limit_k_min -20
_diffrn_reflns_limit_l_max 24
_diffrn_reflns_limit_l_min -24
_diffrn_reflns_number 29029
_diffrn_reflns_theta_full 25.00
_diffrn_reflns_theta_max 25.00
_diffrn_reflns_theta_min 3.03
_exptl_absorpt_coefficient_mu 0.759
_exptl_absorpt_correction_T_max 0.928
_exptl_absorpt_correction_T_min 0.892
_exptl_absorpt_correction_type multi-scan
_exptl_absorpt_process_details XDS
_exptl_crystal_colour red-orange
_exptl_crystal_density_diffrn 1.179
_exptl_crystal_density_method 'not measured'
_exptl_crystal_description block
_exptl_crystal_F_000 1664
_exptl_crystal_size_max 0.15
_exptl_crystal_size_mid 0.10
_exptl_crystal_size_min 0.10
_refine_diff_density_max 2.394
_refine_diff_density_min -0.736
_refine_diff_density_rms 0.084
_refine_ls_extinction_method none
_refine_ls_goodness_of_fit_ref 1.026
_refine_ls_hydrogen_treatment constr
_refine_ls_matrix_type full
_refine_ls_number_parameters 973
_refine_ls_number_reflns 14284
_refine_ls_number_restraints 24
_refine_ls_restrained_S_all 1.035
_refine_ls_R_factor_all 0.0949
_refine_ls_R_factor_gt 0.0716
_refine_ls_shift/su_max 0.001
_refine_ls_shift/su_mean 0.000
_refine_ls_structure_factor_coef Fsqd
_refine_ls_weighting_details 'calc w=1/[\s^2^(Fo^2^)+(0.0953P)^2^+8.2537P] where P=(Fo^2^+2Fc^2^)/3'
_refine_ls_weighting_scheme calc
_refine_ls_wR_factor_gt 0.1851
_refine_ls_wR_factor_ref 0.2015
_reflns_number_gt 10690
_reflns_number_total 14284
_reflns_threshold_expression >2sigma(I)
_cod_data_source_file om5b00206_si_002.cif
_cod_data_source_block compound7
_cod_original_cell_volume 4386.7(15)
_cod_original_sg_symbol_H-M P-1
_cod_database_code 4086156

loop_
_symmetry_equiv_pos_as_xyz
'x, y, z'
'-x, -y, -z'

loop_
_atom_site_label
_atom_site_type_symbol
_atom_site_fract_x
_atom_site_fract_y
_atom_site_fract_z
_atom_site_U_iso_or_equiv
_atom_site_adp_type
_atom_site_occupancy
_atom_site_symmetry_multiplicity
_atom_site_calc_flag
_atom_site_refinement_flags
Ge1 Ge 0.72706(4) 0.63111(3) 0.26826(3) 0.03604(16) Uani 1 1 d .
Si1 Si 0.87053(11) 0.51492(9) 0.17723(7) 0.0394(3) Uani 1 1 d .
N1 N 0.8180(3) 0.5375(2) 0.25028(19) 0.0286(8) Uani 1 1 d .
C1 C 0.8471(3) 0.4702(3) 0.3145(2) 0.0285(9) Uani 1 1 d .
Ge2 Ge 0.38956(4) 0.87200(3) 0.23908(3) 0.04344(17) Uani 1 1 d .
Si2 Si 0.34213(11) 1.08090(9) 0.14529(8) 0.0411(3) Uani 1 1 d .
N2 N 0.3170(3) 0.9878(2) 0.2079(2) 0.0361(9) Uani 1 1 d .
C2 C 0.9333(3) 0.4645(3) 0.3533(2) 0.0254(9) Uani 1 1 d .
C3 C 0.9639(3) 0.3934(3) 0.4115(2) 0.0306(10) Uani 1 1 d .
H3 H 1.0224 0.3899 0.4374 0.037 Uiso 1 1 calc R
C4 C 0.9127(4) 0.3275(3) 0.4332(2) 0.0319(10) Uani 1 1 d .
C5 C 0.8225(4) 0.3375(3) 0.3977(2) 0.0327(10) Uani 1 1 d .
H5 H 0.7836 0.2948 0.4132 0.039 Uiso 1 1 calc R
C6 C 0.7872(3) 0.4079(3) 0.3404(2) 0.0289(9) Uani 1 1 d .
C7 C 0.9528(4) 0.2481(3) 0.4936(2) 0.0391(11) Uani 1 1 d .
H7 H 1.0240 0.2495 0.5062 0.047 Uiso 1 1 calc R
C8 C 0.8844(5) 0.2464(4) 0.5544(3) 0.0561(15) Uani 1 1 d .
H8A H 0.8880 0.2940 0.5687 0.084 Uiso 1 1 calc R
H8B H 0.9089 0.1929 0.5919 0.084 Uiso 1 1 calc R
H8C H 0.8124 0.2512 0.5419 0.084 Uiso 1 1 calc R
C9 C 0.9619(5) 0.1676(3) 0.4769(3) 0.0571(15) Uani 1 1 d .
H9A H 0.8928 0.1641 0.4651 0.086 Uiso 1 1 calc R
H9B H 0.9910 0.1179 0.5163 0.086 Uiso 1 1 calc R
H9C H 1.0075 0.1692 0.4385 0.086 Uiso 1 1 calc R
C10 C 0.9922(3) 0.5359(3) 0.3333(2) 0.0274(9) Uani 1 1 d .
H10 H 0.9952 0.5567 0.2828 0.033 Uiso 1 1 calc R
C11 C 1.1041(3) 0.5061(3) 0.3605(2) 0.0289(9) Uani 1 1 d .
C12 C 1.1376(4) 0.5296(3) 0.4108(2) 0.0322(10) Uani 1 1 d .
H12 H 1.0891 0.5638 0.4306 0.039 Uiso 1 1 calc R
C13 C 1.2415(4) 0.5037(3) 0.4327(3) 0.0398(11) Uani 1 1 d .
H13 H 1.2636 0.5211 0.4667 0.048 Uiso 1 1 calc R
C14 C 1.3121(4) 0.4530(3) 0.4053(3) 0.0432(12) Uani 1 1 d .
H14 H 1.3829 0.4353 0.4201 0.052 Uiso 1 1 calc R
C15 C 1.2792(4) 0.4280(3) 0.3562(3) 0.0438(12) Uani 1 1 d .
H15 H 1.3275 0.3920 0.3377 0.053 Uiso 1 1 calc R
C16 C 1.1768(4) 0.4546(3) 0.3335(3) 0.0375(11) Uani 1 1 d .
H16 H 1.1556 0.4376 0.2990 0.045 Uiso 1 1 calc R
C17 C 0.9339(3) 0.6109(3) 0.3527(2) 0.0280(9) Uani 1 1 d .
C18 C 0.9408(3) 0.6931(3) 0.3117(2) 0.0321(10) Uani 1 1 d .
H18 H 0.9778 0.7016 0.2708 0.038 Uiso 1 1 calc R
C19 C 0.8941(4) 0.7623(3) 0.3305(3) 0.0377(11) Uani 1 1 d .
H19 H 0.8990 0.8179 0.3024 0.045 Uiso 1 1 calc R
C20 C 0.8403(4) 0.7505(3) 0.3901(3) 0.0375(11) Uani 1 1 d .
H20 H 0.8087 0.7979 0.4030 0.045 Uiso 1 1 calc R
C21 C 0.8326(4) 0.6705(3) 0.4305(3) 0.0373(11) Uani 1 1 d .
H21 H 0.7958 0.6627 0.4714 0.045 Uiso 1 1 calc R
C22 C 0.8781(3) 0.6008(3) 0.4122(2) 0.0315(10) Uani 1 1 d .
H22 H 0.8713 0.5458 0.4402 0.038 Uiso 1 1 calc R
C23 C 0.6790(3) 0.4235(3) 0.3086(2) 0.0309(10) Uani 1 1 d .
H23 H 0.6849 0.4506 0.2586 0.037 Uiso 1 1 calc R
C24 C 0.6390(4) 0.3445(3) 0.3196(3) 0.0357(11) Uani 1 1 d .
C25 C 0.6569(4) 0.3045(3) 0.2724(3) 0.0469(13) Uani 1 1 d .
H25 H 0.6964 0.3254 0.2338 0.056 Uiso 1 1 calc R
C26 C 0.6169(5) 0.2332(4) 0.2811(4) 0.0601(16) Uani 1 1 d .
H26 H 0.6296 0.2065 0.2480 0.072 Uiso 1 1 calc R
C27 C 0.5604(5) 0.2017(4) 0.3356(3) 0.0554(15) Uani 1 1 d .
H27 H 0.5345 0.1529 0.3409 0.066 Uiso 1 1 calc R
C28 C 0.5408(4) 0.2406(3) 0.3831(3) 0.0529(14) Uani 1 1 d .
H28 H 0.5008 0.2192 0.4213 0.063 Uiso 1 1 calc R
C29 C 0.5796(4) 0.3114(3) 0.3753(3) 0.0458(12) Uani 1 1 d .
H29 H 0.5656 0.3380 0.4085 0.055 Uiso 1 1 calc R
C30 C 0.6027(3) 0.4889(3) 0.3323(2) 0.0333(10) Uani 1 1 d .
C31 C 0.6096(4) 0.4926(3) 0.3961(3) 0.0419(12) Uani 1 1 d .
H31 H 0.6622 0.4528 0.4273 0.050 Uiso 1 1 calc R
C32 C 0.5406(5) 0.5537(4) 0.4154(3) 0.0526(14) Uani 1 1 d .
H32 H 0.5456 0.5551 0.4598 0.063 Uiso 1 1 calc R
C33 C 0.4642(5) 0.6129(4) 0.3697(4) 0.0596(16) Uani 1 1 d .
H33 H 0.4177 0.6557 0.3823 0.072 Uiso 1 1 calc R
C34 C 0.4567(4) 0.6087(4) 0.3060(4) 0.0617(17) Uani 1 1 d .
H34 H 0.4049 0.6489 0.2742 0.074 Uiso 1 1 calc R
C35 C 0.5243(4) 0.5464(3) 0.2884(3) 0.0464(13) Uani 1 1 d .
H35 H 0.5168 0.5428 0.2450 0.056 Uiso 1 1 calc R
C36 C 0.9887(5) 0.5573(4) 0.1519(3) 0.0570(15) Uani 1 1 d .
H36 H 1.0336 0.5343 0.1940 0.068 Uiso 1 1 calc R
C37 C 0.9678(5) 0.6530(5) 0.1321(3) 0.071(2) Uani 1 1 d .
H37A H 1.0339 0.6707 0.1258 0.107 Uiso 1 1 calc R
H37B H 0.9298 0.6702 0.1680 0.107 Uiso 1 1 calc R
H37C H 0.9262 0.6800 0.0897 0.107 Uiso 1 1 calc R
C38 C 1.0569(5) 0.5259(6) 0.0989(4) 0.077(2) Uani 1 1 d .
H38A H 1.0168 0.5450 0.0562 0.116 Uiso 1 1 calc R
H38B H 1.0775 0.4637 0.1163 0.116 Uiso 1 1 calc R
H38C H 1.1191 0.5492 0.0909 0.116 Uiso 1 1 calc R
C39 C 0.9053(5) 0.3919(4) 0.2019(3) 0.0500(13) Uani 1 1 d .
H39 H 0.8492 0.3712 0.2323 0.060 Uiso 1 1 calc R
C40 C 1.0064(5) 0.3499(3) 0.2438(3) 0.0522(14) Uani 1 1 d .
H40A H 1.0216 0.2886 0.2534 0.078 Uiso 1 1 calc R
H40B H 0.9993 0.3610 0.2866 0.078 Uiso 1 1 calc R
H40C H 1.0632 0.3732 0.2185 0.078 Uiso 1 1 calc R
C41 C 0.9058(5) 0.3591(4) 0.1433(3) 0.0604(16) Uani 1 1 d .
H41A H 0.9594 0.3779 0.1115 0.091 Uiso 1 1 calc R
H41B H 0.8377 0.3813 0.1198 0.091 Uiso 1 1 calc R
H41C H 0.9208 0.2969 0.1610 0.091 Uiso 1 1 calc R
C42 C 0.7697(5) 0.5636(3) 0.1054(3) 0.0511(14) Uani 1 1 d .
H42 H 0.7467 0.6249 0.1004 0.061 Uiso 1 1 calc R
C43 C 0.8117(6) 0.5626(5) 0.0358(3) 0.0667(18) Uani 1 1 d .
H43A H 0.8466 0.5045 0.0395 0.100 Uiso 1 1 calc R
H43B H 0.8613 0.5992 0.0211 0.100 Uiso 1 1 calc R
H43C H 0.7539 0.5835 0.0025 0.100 Uiso 1 1 calc R
C44 C 0.6720(4) 0.5295(4) 0.1188(3) 0.0551(15) Uani 1 1 d .
H44A H 0.6214 0.5622 0.0814 0.083 Uiso 1 1 calc R
H44B H 0.6424 0.5345 0.1612 0.083 Uiso 1 1 calc R
H44C H 0.6892 0.4697 0.1226 0.083 Uiso 1 1 calc R
C45 C 0.2232(4) 0.9956(3) 0.2471(2) 0.0344(10) Uani 1 1 d .
C46 C 0.1307(4) 0.9823(3) 0.2264(2) 0.0345(10) Uani 1 1 d .
C47 C 0.0414(4) 0.9937(3) 0.2632(2) 0.0380(11) Uani 1 1 d .
H47 H -0.0207 0.9857 0.2485 0.046 Uiso 1 1 calc R
C48 C 0.0390(4) 1.0163(3) 0.3203(2) 0.0361(11) Uani 1 1 d .
C49 C 0.1320(4) 1.0235(3) 0.3424(2) 0.0354(10) Uani 1 1 d .
H49 H 0.1332 1.0356 0.3829 0.043 Uiso 1 1 calc R
C50 C 0.2239(4) 1.0135(3) 0.3073(2) 0.0354(10) Uani 1 1 d .
C51 C -0.0605(4) 1.0375(3) 0.3562(3) 0.0388(11) Uani 1 1 d .
H51 H -0.0413 1.0283 0.4039 0.047 Uiso 1 1 calc R
C52 C -0.1367(4) 0.9826(4) 0.3584(3) 0.0558(15) Uani 1 1 d .
H52A H -0.1661 0.9977 0.3128 0.084 Uiso 1 1 calc R
H52B H -0.1927 0.9922 0.3891 0.084 Uiso 1 1 calc R
H52C H -0.1002 0.9226 0.3748 0.084 Uiso 1 1 calc R
C53 C -0.1124(5) 1.1315(4) 0.3222(3) 0.0615(16) Uani 1 1 d .
H53A H -0.0625 1.1660 0.3207 0.092 Uiso 1 1 calc R
H53B H -0.1724 1.1470 0.3483 0.092 Uiso 1 1 calc R
H53C H -0.1355 1.1417 0.2760 0.092 Uiso 1 1 calc R
C54 C 0.1280(4) 0.9539(3) 0.1656(2) 0.0344(10) Uani 1 1 d .
H54 H 0.1798 0.9786 0.1333 0.041 Uiso 1 1 calc R
C55 C 0.0218(4) 0.9902(3) 0.1278(3) 0.0426(12) Uani 1 1 d .
C56 C -0.0494(6) 0.9442(5) 0.1334(4) 0.083(2) Uani 1 1 d .
H56 H -0.0338 0.8859 0.1610 0.100 Uiso 1 1 calc R
C57 C -0.1454(6) 0.9801(6) 0.0997(4) 0.093(3) Uani 1 1 d U
H57 H -0.1946 0.9463 0.1043 0.111 Uiso 1 1 calc R
C58 C -0.1690(5) 1.0626(6) 0.0605(4) 0.077(2) Uani 1 1 d .
H58 H -0.2344 1.0869 0.0371 0.092 Uiso 1 1 calc R
C59 C -0.0995(6) 1.1110(5) 0.0546(5) 0.086(3) Uani 1 1 d .
H59 H -0.1157 1.1694 0.0273 0.104 Uiso 1 1 calc R
C60 C -0.0048(5) 1.0745(4) 0.0887(4) 0.0694(19) Uani 1 1 d .
H60 H 0.0435 1.1088 0.0851 0.083 Uiso 1 1 calc R
C61 C 0.1619(4) 0.8585(3) 0.1840(2) 0.0371(11) Uani 1 1 d .
C62 C 0.1596(4) 0.8006(3) 0.2485(3) 0.0389(11) Uani 1 1 d .
H62 H 0.1390 0.8203 0.2851 0.047 Uiso 1 1 calc R
C63 C 0.1871(4) 0.7142(3) 0.2605(3) 0.0469(13) Uani 1 1 d .
H63 H 0.1841 0.6754 0.3052 0.056 Uiso 1 1 calc R
C64 C 0.2185(4) 0.6838(3) 0.2090(3) 0.0497(14) Uani 1 1 d .
H64 H 0.2375 0.6244 0.2176 0.060 Uiso 1 1 calc R
C65 C 0.2220(5) 0.7404(4) 0.1445(3) 0.0615(17) Uani 1 1 d .
H65 H 0.2437 0.7198 0.1085 0.074 Uiso 1 1 calc R
C66 C 0.1948(5) 0.8262(4) 0.1314(3) 0.0521(14) Uani 1 1 d .
H66 H 0.1981 0.8643 0.0866 0.063 Uiso 1 1 calc R
C67 C 0.3250(4) 1.0178(3) 0.3357(3) 0.0367(11) Uani 1 1 d .
H67 H 0.3655 1.0447 0.2960 0.044 Uiso 1 1 calc R
C68 C 0.3101(4) 1.0736(3) 0.3803(3) 0.0395(11) Uani 1 1 d .
C69 C 0.2513(4) 1.1570(3) 0.3547(3) 0.0479(13) Uani 1 1 d .
H69 H 0.2191 1.1776 0.3109 0.057 Uiso 1 1 calc R
C70 C 0.2392(5) 1.2102(4) 0.3925(3) 0.0534(15) Uani 1 1 d .
H70 H 0.1988 1.2666 0.3747 0.064 Uiso 1 1 calc R
C71 C 0.2856(5) 1.1812(4) 0.4555(3) 0.0551(15) Uani 1 1 d .
H71 H 0.2769 1.2173 0.4815 0.066 Uiso 1 1 calc R
C72 C 0.3447(5) 1.0998(4) 0.4810(3) 0.0584(16) Uani 1 1 d .
H72 H 0.3778 1.0800 0.5244 0.070 Uiso 1 1 calc R
C73 C 0.3562(4) 1.0460(4) 0.4432(3) 0.0469(13) Uani 1 1 d .
H73 H 0.3966 0.9895 0.4616 0.056 Uiso 1 1 calc R
C74 C 0.3899(4) 0.9284(3) 0.3718(3) 0.0443(13) Uani 1 1 d .
C75 C 0.4956(5) 0.9092(4) 0.3605(4) 0.0627(17) Uani 1 1 d .
H75 H 0.5278 0.9515 0.3307 0.075 Uiso 1 1 calc R
C76 C 0.5541(6) 0.8268(5) 0.3935(5) 0.082(3) Uani 1 1 d .
H76 H 0.6266 0.8137 0.3863 0.098 Uiso 1 1 calc R
C77 C 0.5095(6) 0.7659(4) 0.4351(4) 0.079(2) Uani 1 1 d .
H77 H 0.5506 0.7104 0.4570 0.095 Uiso 1 1 calc R
C78 C 0.4060(6) 0.7833(4) 0.4459(4) 0.074(2) Uani 1 1 d .
H78 H 0.3743 0.7401 0.4746 0.089 Uiso 1 1 calc R
C79 C 0.3461(5) 0.8658(3) 0.4143(3) 0.0561(15) Uani 1 1 d .
H79 H 0.2739 0.8783 0.4226 0.067 Uiso 1 1 calc R
C80 C 0.2965(6) 1.0893(4) 0.0599(3) 0.0627(17) Uani 1 1 d .
H80 H 0.2226 1.0843 0.0673 0.075 Uiso 1 1 calc R
C81 C 0.3452(6) 1.0153(5) 0.0366(4) 0.0681(18) Uani 1 1 d .
H81A H 0.3074 1.0203 -0.0039 0.102 Uiso 1 1 calc R
H81B H 0.3416 0.9619 0.0728 0.102 Uiso 1 1 calc R
H81C H 0.4180 1.0161 0.0259 0.102 Uiso 1 1 calc R
C82 C 0.2869(9) 1.1766(6) 0.0032(5) 0.111(3) Uani 1 1 d U
H82A H 0.3564 1.1857 -0.0102 0.166 Uiso 1 1 calc R
H82B H 0.2493 1.2213 0.0199 0.166 Uiso 1 1 calc R
H82C H 0.2488 1.1781 -0.0360 0.166 Uiso 1 1 calc R
C83 C 0.2676(5) 1.1775(3) 0.1653(3) 0.0536(14) Uani 1 1 d .
H83 H 0.2771 1.1614 0.2154 0.064 Uiso 1 1 calc R
C84 C 0.1520(5) 1.1985(4) 0.1531(4) 0.0606(16) Uani 1 1 d .
H84A H 0.1200 1.2478 0.1660 0.091 Uiso 1 1 calc R
H84B H 0.1239 1.1498 0.1803 0.091 Uiso 1 1 calc R
H84C H 0.1369 1.2115 0.1050 0.091 Uiso 1 1 calc R
C85 C 0.3089(7) 1.2579(4) 0.1347(5) 0.086(2) Uani 1 1 d .
H85A H 0.3019 1.2776 0.0852 0.129 Uiso 1 1 calc R
H85B H 0.3823 1.2455 0.1480 0.129 Uiso 1 1 calc R
H85C H 0.2690 1.3021 0.1512 0.129 Uiso 1 1 calc R
C86 C 0.4861(5) 1.0766(4) 0.1466(5) 0.078(2) Uani 1 1 d .
H86 H 0.5217 1.0157 0.1561 0.093 Uiso 1 1 calc R
C87 C 0.5263(8) 1.1269(7) 0.0772(5) 0.108(3) Uani 1 1 d U
H87A H 0.5038 1.1879 0.0689 0.162 Uiso 1 1 calc R
H87B H 0.4981 1.1138 0.0410 0.162 Uiso 1 1 calc R
H87C H 0.6024 1.1106 0.0778 0.162 Uiso 1 1 calc R
C88 C 0.5248(7) 1.1013(6) 0.2026(5) 0.102(3) Uani 1 1 d U
H88A H 0.6008 1.0840 0.2064 0.154 Uiso 1 1 calc R
H88B H 0.4955 1.0728 0.2459 0.154 Uiso 1 1 calc R
H88C H 0.5028 1.1629 0.1914 0.154 Uiso 1 1 calc R
C89 C 0.5092(5) 0.8656(4) 0.1745(4) 0.0611(17) Uani 1 1 d .
H89 H 0.5021 0.9205 0.1358 0.073 Uiso 1 1 calc R
C90 C 0.5043(5) 0.7953(5) 0.1498(4) 0.073(2) Uani 1 1 d .
H90 H 0.4400 0.7959 0.1316 0.088 Uiso 1 1 calc R
C91 C 0.5837(6) 0.7329(4) 0.1520(4) 0.076(2) Uani 1 1 d .
H91 H 0.5721 0.6893 0.1375 0.091 Uiso 1 1 calc R
C92 C 0.6912(4) 0.7252(3) 0.1755(3) 0.0449(12) Uani 1 1 d .
H92 H 0.7420 0.7122 0.1416 0.054 Uiso 1 1 calc R
C93 C 0.7015(4) 0.8060(3) 0.1843(3) 0.0481(13) Uani 1 1 d .
H93A H 0.7642 0.7937 0.2129 0.058 Uiso 1 1 calc R
H93B H 0.7114 0.8473 0.1394 0.058 Uiso 1 1 calc R
C94 C 0.6114(5) 0.8441(5) 0.2153(4) 0.073(2) Uani 1 1 d .
H94A H 0.6232 0.8967 0.2195 0.088 Uiso 1 1 calc R
H94B H 0.6046 0.8044 0.2615 0.088 Uiso 1 1 calc R
C95 C 0.6607(7) 1.2861(5) 0.0917(4) 0.085(2) Uani 1 1 d .
H95A H 0.6989 1.3144 0.1120 0.127 Uiso 1 1 calc R
H95B H 0.6915 1.2250 0.1081 0.127 Uiso 1 1 calc R
H95C H 0.5879 1.2961 0.1046 0.127 Uiso 1 1 calc R
C96 C 0.6665(7) 1.3202(5) 0.0178(4) 0.082(2) Uani 1 1 d .
H96A H 0.7404 1.3070 0.0061 0.099 Uiso 1 1 calc R
H96B H 0.6295 1.2893 -0.0013 0.099 Uiso 1 1 calc R
C97 C 0.6314(5) 1.4477(4) -0.0905(4) 0.0652(17) Uani 1 1 d .
H97A H 0.5884 1.4223 -0.1112 0.078 Uiso 1 1 calc R
H97B H 0.7043 1.4299 -0.1025 0.078 Uiso 1 1 calc R
C98 C 0.6247(7) 1.4111(4) -0.0163(4) 0.076(2) Uani 1 1 d .
H98A H 0.6606 1.4418 0.0038 0.091 Uiso 1 1 calc R
H98B H 0.5505 1.4238 -0.0051 0.091 Uiso 1 1 calc R
C99 C 0.5986(7) 1.5416(5) -0.1222(4) 0.078(2) Uani 1 1 d .
H99A H 0.5233 1.5591 -0.1155 0.094 Uiso 1 1 calc R
H99B H 0.6353 1.5674 -0.0980 0.094 Uiso 1 1 calc R
C100 C 0.6182(6) 1.5766(5) -0.1957(4) 0.075(2) Uani 1 1 d .
H10A H 0.6920 1.5574 -0.2035 0.113 Uiso 1 1 calc R
H10B H 0.5995 1.6387 -0.2111 0.113 Uiso 1 1 calc R
H10C H 0.5760 1.5567 -0.2210 0.113 Uiso 1 1 calc R

loop_
_atom_site_aniso_label
_atom_site_aniso_U_11
_atom_site_aniso_U_22
_atom_site_aniso_U_33
_atom_site_aniso_U_23
_atom_site_aniso_U_13
_atom_site_aniso_U_12
Ge1 0.0343(3) 0.0305(3) 0.0416(3) -0.0126(2) -0.0015(2) -0.0032(2)
Si1 0.0432(8) 0.0428(7) 0.0286(8) -0.0129(6) -0.0065(6) -0.0002(6)
N1 0.031(2) 0.0241(17) 0.029(2) -0.0092(15) -0.0048(15) -0.0012(15)
C1 0.032(2) 0.027(2) 0.026(2) -0.0105(17) -0.0014(18) -0.0022(18)
Ge2 0.0396(3) 0.0351(3) 0.0562(4) -0.0206(2) -0.0128(2) 0.0011(2)
Si2 0.0398(8) 0.0383(7) 0.0483(9) -0.0184(6) 0.0058(6) -0.0101(6)
N2 0.032(2) 0.031(2) 0.046(3) -0.0179(17) -0.0040(17) -0.0014(16)
C2 0.023(2) 0.032(2) 0.024(2) -0.0122(17) -0.0001(17) -0.0078(17)
C3 0.030(2) 0.033(2) 0.029(3) -0.0097(18) -0.0042(18) -0.0085(18)
C4 0.035(2) 0.031(2) 0.029(3) -0.0073(18) -0.0019(19) -0.0097(19)
C5 0.032(2) 0.034(2) 0.034(3) -0.0114(19) -0.0026(19) -0.0106(19)
C6 0.026(2) 0.034(2) 0.031(3) -0.0153(18) -0.0027(18) -0.0069(18)
C7 0.044(3) 0.036(2) 0.033(3) -0.001(2) -0.010(2) -0.016(2)
C8 0.085(5) 0.050(3) 0.027(3) -0.007(2) -0.006(3) -0.013(3)
C9 0.078(4) 0.034(3) 0.048(4) -0.004(2) -0.012(3) -0.004(3)
C10 0.030(2) 0.029(2) 0.024(2) -0.0098(17) -0.0012(17) -0.0080(18)
C11 0.029(2) 0.028(2) 0.029(2) -0.0051(17) 0.0013(18) -0.0108(18)
C12 0.030(2) 0.032(2) 0.033(3) -0.0094(19) 0.0005(19) -0.0076(18)
C13 0.030(3) 0.048(3) 0.043(3) -0.013(2) -0.005(2) -0.017(2)
C14 0.030(3) 0.045(3) 0.049(3) -0.008(2) -0.004(2) -0.009(2)
C15 0.033(3) 0.043(3) 0.049(3) -0.016(2) 0.002(2) 0.001(2)
C16 0.034(3) 0.043(3) 0.037(3) -0.017(2) 0.000(2) -0.007(2)
C17 0.023(2) 0.030(2) 0.033(3) -0.0110(18) -0.0048(17) -0.0077(17)
C18 0.030(2) 0.030(2) 0.035(3) -0.0093(19) 0.0001(19) -0.0067(18)
C19 0.038(3) 0.029(2) 0.045(3) -0.012(2) -0.004(2) -0.007(2)
C20 0.030(2) 0.036(2) 0.051(3) -0.023(2) -0.005(2) -0.0020(19)
C21 0.030(2) 0.043(3) 0.046(3) -0.024(2) 0.004(2) -0.009(2)
C22 0.031(2) 0.035(2) 0.032(3) -0.0137(19) 0.0023(19) -0.0127(19)
C23 0.029(2) 0.035(2) 0.030(3) -0.0117(19) -0.0056(18) -0.0074(19)
C24 0.032(2) 0.032(2) 0.045(3) -0.014(2) -0.011(2) -0.0072(19)
C25 0.047(3) 0.048(3) 0.054(4) -0.024(3) 0.002(3) -0.016(2)
C26 0.063(4) 0.049(3) 0.082(5) -0.035(3) -0.011(3) -0.016(3)
C27 0.052(3) 0.045(3) 0.077(5) -0.022(3) -0.006(3) -0.022(3)
C28 0.045(3) 0.048(3) 0.067(4) -0.016(3) 0.003(3) -0.019(3)
C29 0.047(3) 0.048(3) 0.049(3) -0.019(2) 0.003(2) -0.018(2)
C30 0.026(2) 0.036(2) 0.042(3) -0.015(2) 0.0009(19) -0.0121(19)
C31 0.034(3) 0.043(3) 0.050(3) -0.018(2) 0.001(2) -0.009(2)
C32 0.053(3) 0.059(3) 0.059(4) -0.032(3) 0.017(3) -0.022(3)
C33 0.042(3) 0.052(3) 0.094(5) -0.043(3) 0.014(3) -0.004(3)
C34 0.038(3) 0.057(4) 0.093(5) -0.038(3) -0.013(3) 0.008(3)
C35 0.037(3) 0.051(3) 0.056(4) -0.024(3) -0.009(2) -0.008(2)
C36 0.059(4) 0.080(4) 0.036(3) -0.018(3) 0.003(3) -0.029(3)
C37 0.066(4) 0.099(5) 0.049(4) -0.008(3) 0.002(3) -0.047(4)
C38 0.057(4) 0.132(7) 0.058(5) -0.044(4) 0.021(3) -0.039(4)
C39 0.050(3) 0.055(3) 0.044(3) -0.021(3) -0.004(2) -0.003(3)
C40 0.056(3) 0.046(3) 0.052(4) -0.024(3) -0.002(3) 0.005(3)
C41 0.058(4) 0.060(4) 0.068(4) -0.034(3) -0.001(3) -0.004(3)
C42 0.068(4) 0.042(3) 0.043(3) -0.017(2) -0.014(3) -0.002(3)
C43 0.085(5) 0.090(5) 0.033(4) -0.021(3) -0.002(3) -0.037(4)
C44 0.048(3) 0.062(4) 0.052(4) -0.024(3) -0.018(3) 0.006(3)
C45 0.034(3) 0.031(2) 0.035(3) -0.0100(19) -0.004(2) -0.0024(19)
C46 0.043(3) 0.032(2) 0.027(3) -0.0077(18) -0.006(2) -0.007(2)
C47 0.041(3) 0.040(3) 0.033(3) -0.011(2) -0.006(2) -0.009(2)
C48 0.043(3) 0.031(2) 0.033(3) -0.0089(19) -0.003(2) -0.007(2)
C49 0.042(3) 0.031(2) 0.033(3) -0.0117(19) -0.007(2) -0.005(2)
C50 0.042(3) 0.028(2) 0.035(3) -0.0093(19) -0.008(2) -0.0050(19)
C51 0.038(3) 0.041(3) 0.038(3) -0.016(2) 0.000(2) -0.008(2)
C52 0.042(3) 0.070(4) 0.068(4) -0.039(3) 0.008(3) -0.014(3)
C53 0.066(4) 0.052(3) 0.052(4) -0.013(3) 0.004(3) 0.006(3)
C54 0.038(3) 0.041(3) 0.025(3) -0.0113(19) -0.0042(19) -0.009(2)
C55 0.039(3) 0.060(3) 0.029(3) -0.018(2) -0.005(2) -0.008(2)
C56 0.063(4) 0.098(5) 0.071(5) 0.009(4) -0.032(4) -0.039(4)
C57 0.069(4) 0.110(5) 0.082(5) 0.005(4) -0.025(3) -0.044(4)
C58 0.047(4) 0.123(7) 0.052(4) -0.025(4) -0.008(3) -0.009(4)
C59 0.067(5) 0.075(5) 0.106(7) -0.029(4) -0.046(4) 0.013(4)
C60 0.059(4) 0.059(4) 0.084(5) -0.021(3) -0.033(4) 0.001(3)
C61 0.037(3) 0.047(3) 0.034(3) -0.017(2) -0.001(2) -0.017(2)
C62 0.034(3) 0.046(3) 0.037(3) -0.011(2) 0.001(2) -0.013(2)
C63 0.038(3) 0.050(3) 0.047(3) -0.008(2) -0.003(2) -0.013(2)
C64 0.047(3) 0.043(3) 0.064(4) -0.021(3) -0.004(3) -0.015(2)
C65 0.078(4) 0.062(4) 0.065(4) -0.042(3) 0.011(3) -0.027(3)
C66 0.076(4) 0.051(3) 0.041(3) -0.022(2) 0.006(3) -0.028(3)
C67 0.040(3) 0.035(2) 0.039(3) -0.018(2) -0.004(2) -0.007(2)
C68 0.038(3) 0.040(3) 0.049(3) -0.023(2) 0.003(2) -0.013(2)
C69 0.055(3) 0.045(3) 0.047(3) -0.022(2) 0.001(3) -0.009(2)
C70 0.054(3) 0.044(3) 0.071(4) -0.031(3) 0.011(3) -0.014(3)
C71 0.054(3) 0.073(4) 0.064(4) -0.048(3) 0.012(3) -0.027(3)
C72 0.066(4) 0.068(4) 0.054(4) -0.037(3) -0.004(3) -0.015(3)
C73 0.048(3) 0.051(3) 0.048(4) -0.024(2) -0.007(2) -0.010(2)
C74 0.041(3) 0.045(3) 0.052(4) -0.028(2) -0.019(2) 0.003(2)
C75 0.048(3) 0.064(4) 0.089(5) -0.045(4) -0.016(3) -0.005(3)
C76 0.052(4) 0.077(5) 0.127(7) -0.063(5) -0.041(4) 0.019(4)
C77 0.080(5) 0.051(4) 0.105(6) -0.038(4) -0.055(5) 0.016(4)
C78 0.089(5) 0.046(3) 0.076(5) -0.013(3) -0.045(4) 0.003(3)
C79 0.062(4) 0.039(3) 0.060(4) -0.010(3) -0.024(3) -0.003(3)
C80 0.090(5) 0.057(4) 0.048(4) -0.014(3) 0.000(3) -0.034(3)
C81 0.075(5) 0.086(5) 0.063(5) -0.043(4) 0.008(3) -0.031(4)
C82 0.149(6) 0.096(5) 0.089(5) -0.029(4) 0.012(5) -0.039(5)
C83 0.067(4) 0.036(3) 0.059(4) -0.018(2) 0.009(3) -0.011(3)
C84 0.062(4) 0.039(3) 0.071(4) -0.018(3) 0.000(3) 0.007(3)
C85 0.098(6) 0.046(4) 0.113(7) -0.025(4) 0.005(5) -0.015(4)
C86 0.054(4) 0.056(4) 0.137(7) -0.046(4) 0.005(4) -0.021(3)
C87 0.100(5) 0.143(6) 0.118(6) -0.078(5) 0.034(4) -0.057(5)
C88 0.080(5) 0.128(5) 0.099(5) -0.015(4) -0.010(4) -0.057(4)
C89 0.043(3) 0.063(4) 0.088(5) -0.047(4) -0.005(3) 0.000(3)
C90 0.046(4) 0.086(5) 0.114(6) -0.070(5) -0.004(4) -0.010(3)
C91 0.070(4) 0.039(3) 0.119(6) -0.029(4) -0.035(4) -0.002(3)
C92 0.054(3) 0.030(2) 0.041(3) -0.005(2) -0.008(2) -0.001(2)
C93 0.054(3) 0.036(3) 0.047(3) -0.007(2) -0.010(3) -0.003(2)
C94 0.049(4) 0.073(4) 0.121(6) -0.068(4) -0.014(4) 0.000(3)
C95 0.116(7) 0.073(5) 0.079(6) -0.034(4) 0.004(5) -0.035(5)
C96 0.111(7) 0.070(4) 0.068(5) -0.029(4) 0.007(4) -0.017(4)
C97 0.060(4) 0.067(4) 0.077(5) -0.034(3) 0.005(3) -0.018(3)
C98 0.094(6) 0.067(4) 0.077(5) -0.034(4) 0.000(4) -0.023(4)
C99 0.091(6) 0.075(5) 0.079(5) -0.035(4) 0.016(4) -0.029(4)
C100 0.085(5) 0.074(4) 0.068(5) -0.023(4) -0.003(4) -0.021(4)

loop_
_atom_type_symbol
_atom_type_description
_atom_type_scat_dispersion_real
_atom_type_scat_dispersion_imag
_atom_type_scat_source
C C 0.0033 0.0016 'International Tables Vol C Tables 4.2.6.8 and 6.1.1.4'
H H 0.0000 0.0000 'International Tables Vol C Tables 4.2.6.8 and 6.1.1.4'
N N 0.0061 0.0033 'International Tables Vol C Tables 4.2.6.8 and 6.1.1.4'
Si Si 0.0817 0.0704 'International Tables Vol C Tables 4.2.6.8 and 6.1.1.4'
Ge Ge 0.1547 1.8001 'International Tables Vol C Tables 4.2.6.8 and 6.1.1.4'

loop_
_geom_angle_atom_site_label_1
_geom_angle_atom_site_label_2
_geom_angle_atom_site_label_3
_geom_angle
N1 Ge1 C92 105.55(19)
N1 Si1 C36 110.0(2)
N1 Si1 C42 109.7(2)
C36 Si1 C42 110.3(3)
N1 Si1 C39 107.0(2)
C36 Si1 C39 110.2(3)
C42 Si1 C39 109.6(2)
C1 N1 Si1 115.9(3)
C1 N1 Ge1 107.5(3)
Si1 N1 Ge1 136.6(2)
C2 C1 C6 118.2(4)
C2 C1 N1 121.7(4)
C6 C1 N1 120.1(4)
N2 Ge2 C89 104.9(2)
N2 Si2 C80 109.7(2)
N2 Si2 C86 109.1(3)
C80 Si2 C86 111.1(4)
N2 Si2 C83 109.1(2)
C80 Si2 C83 108.5(3)
C86 Si2 C83 109.3(3)
C45 N2 Si2 118.4(3)
C45 N2 Ge2 108.1(3)
Si2 N2 Ge2 133.5(2)
C3 C2 C1 119.0(4)
C3 C2 C10 120.1(4)
C1 C2 C10 120.9(4)
C4 C3 C2 123.0(4)
C3 C4 C5 117.3(4)
C3 C4 C7 121.5(4)
C5 C4 C7 121.2(4)
C4 C5 C6 122.0(4)
C5 C6 C1 119.9(4)
C5 C6 C23 120.5(4)
C1 C6 C23 119.4(4)
C4 C7 C8 110.9(4)
C4 C7 C9 111.8(4)
C8 C7 C9 110.7(4)
C17 C10 C11 111.4(3)
C17 C10 C2 111.5(3)
C11 C10 C2 113.3(3)
C12 C11 C16 118.1(4)
C12 C11 C10 122.4(4)
C16 C11 C10 119.5(4)
C11 C12 C13 120.8(4)
C14 C13 C12 120.2(5)
C13 C14 C15 119.4(5)
C14 C15 C16 120.7(5)
C15 C16 C11 120.8(5)
C22 C17 C18 118.3(4)
C22 C17 C10 122.4(4)
C18 C17 C10 119.2(4)
C19 C18 C17 120.5(4)
C20 C19 C18 120.1(4)
C21 C20 C19 120.1(4)
C20 C21 C22 120.5(5)
C21 C22 C17 120.6(4)
C24 C23 C30 112.3(4)
C24 C23 C6 115.3(4)
C30 C23 C6 108.7(4)
C25 C24 C29 117.5(4)
C25 C24 C23 120.0(5)
C29 C24 C23 122.4(4)
C24 C25 C26 120.3(5)
C27 C26 C25 121.4(6)
C26 C27 C28 119.5(5)
C27 C28 C29 119.9(6)
C28 C29 C24 121.3(5)
C31 C30 C35 118.4(5)
C31 C30 C23 122.4(4)
C35 C30 C23 119.2(4)
C30 C31 C32 120.9(5)
C31 C32 C33 119.9(6)
C34 C33 C32 119.2(5)
C35 C34 C33 119.9(6)
C34 C35 C30 121.6(6)
C37 C36 C38 111.5(5)
C37 C36 Si1 113.2(5)
C38 C36 Si1 115.9(4)
C40 C39 C41 110.1(5)
C40 C39 Si1 112.8(4)
C41 C39 Si1 115.5(4)
C44 C42 C43 109.6(5)
C44 C42 Si1 114.9(4)
C43 C42 Si1 114.6(4)
C50 C45 C46 118.8(4)
C50 C45 N2 120.9(4)
C46 C45 N2 120.3(4)
C47 C46 C45 119.0(4)
C47 C46 C54 119.7(4)
C45 C46 C54 121.3(4)
C48 C47 C46 122.9(5)
C47 C48 C49 117.1(5)
C47 C48 C51 122.9(5)
C49 C48 C51 119.9(4)
C48 C49 C50 122.5(5)
C49 C50 C45 119.4(4)
C49 C50 C67 120.2(4)
C45 C50 C67 120.3(4)
C48 C51 C52 113.8(4)
C48 C51 C53 109.2(4)
C52 C51 C53 110.3(5)
C61 C54 C46 112.8(4)
C61 C54 C55 112.1(4)
C46 C54 C55 111.8(4)
C56 C55 C60 117.4(6)
C56 C55 C54 123.3(5)
C60 C55 C54 119.2(5)
C55 C56 C57 121.4(7)
C58 C57 C56 120.1(7)
C57 C58 C59 120.0(7)
C58 C59 C60 119.2(7)
C55 C60 C59 121.9(7)
C62 C61 C66 117.5(5)
C62 C61 C54 124.5(4)
C66 C61 C54 117.9(4)
C61 C62 C63 120.9(5)
C64 C63 C62 120.9(5)
C63 C64 C65 119.0(5)
C66 C65 C64 121.0(5)
C65 C66 C61 120.6(5)
C50 C67 C74 110.3(4)
C50 C67 C68 114.0(4)
C74 C67 C68 112.3(4)
C73 C68 C69 118.4(5)
C73 C68 C67 122.4(5)
C69 C68 C67 119.2(5)
C70 C69 C68 120.8(6)
C71 C70 C69 120.0(6)
C70 C71 C72 120.0(5)
C71 C72 C73 120.2(6)
C68 C73 C72 120.7(5)
C79 C74 C75 118.7(5)
C79 C74 C67 121.6(5)
C75 C74 C67 119.7(5)
C74 C75 C76 119.1(7)
C77 C76 C75 121.3(7)
C76 C77 C78 120.3(6)
C77 C78 C79 119.5(7)
C74 C79 C78 121.1(7)
C81 C80 C82 113.2(6)
C81 C80 Si2 115.8(5)
C82 C80 Si2 116.0(5)
C84 C83 C85 109.7(5)
C84 C83 Si2 115.1(4)
C85 C83 Si2 116.0(5)
C88 C86 C87 109.4(6)
C88 C86 Si2 115.6(6)
C87 C86 Si2 113.7(6)
C90 C89 C94 110.2(5)
C90 C89 Ge2 106.2(5)
C94 C89 Ge2 107.8(5)
C91 C90 C89 123.7(6)
C90 C91 C92 124.8(6)
C91 C92 C93 111.0(5)
C91 C92 Ge1 111.0(4)
C93 C92 Ge1 106.4(4)
C94 C93 C92 113.2(5)
C93 C94 C89 113.1(6)
C98 C96 C95 117.7(7)
C98 C97 C99 117.2(6)
C96 C98 C97 119.0(6)
C100 C99 C97 115.4(6)

loop_
_geom_bond_atom_site_label_1
_geom_bond_atom_site_label_2
_geom_bond_distance
Ge1 N1 1.918(4)
Ge1 C92 2.053(5)
Si1 N1 1.783(4)
Si1 C36 1.854(6)
Si1 C42 1.895(6)
Si1 C39 1.949(6)
N1 C1 1.442(6)
C1 C2 1.406(6)
C1 C6 1.422(6)
Ge2 N2 1.900(4)
Ge2 C89 2.039(7)
Si2 N2 1.777(4)
Si2 C80 1.875(7)
Si2 C86 1.891(7)
Si2 C83 1.901(6)
N2 C45 1.459(6)
C2 C3 1.396(6)
C2 C10 1.534(6)
C3 C4 1.387(6)
C4 C5 1.387(6)
C4 C7 1.517(6)
C5 C6 1.388(6)
C6 C23 1.540(6)
C7 C8 1.524(8)
C7 C9 1.527(7)
C10 C17 1.519(6)
C10 C11 1.523(6)
C11 C12 1.385(6)
C11 C16 1.391(7)
C12 C13 1.395(7)
C13 C14 1.374(7)
C14 C15 1.375(8)
C15 C16 1.381(7)
C17 C22 1.398(6)
C17 C18 1.403(6)
C18 C19 1.388(7)
C19 C20 1.386(7)
C20 C21 1.371(7)
C21 C22 1.386(6)
C23 C24 1.517(6)
C23 C30 1.534(6)
C24 C25 1.377(7)
C24 C29 1.401(7)
C25 C26 1.401(7)
C26 C27 1.354(9)
C27 C28 1.372(9)
C28 C29 1.388(7)
C30 C31 1.375(7)
C30 C35 1.379(7)
C31 C32 1.387(8)
C32 C33 1.390(9)
C33 C34 1.380(9)
C34 C35 1.375(8)
C36 C37 1.518(9)
C36 C38 1.562(9)
C39 C40 1.525(8)
C39 C41 1.526(8)
C42 C44 1.515(8)
C42 C43 1.544(8)
C45 C50 1.406(7)
C45 C46 1.414(7)
C46 C47 1.393(7)
C46 C54 1.527(6)
C47 C48 1.383(7)
C48 C49 1.385(7)
C48 C51 1.517(7)
C49 C50 1.397(7)
C50 C67 1.522(7)
C51 C52 1.525(7)
C51 C53 1.531(7)
C54 C61 1.515(7)
C54 C55 1.538(7)
C55 C56 1.343(8)
C55 C60 1.371(8)
C56 C57 1.388(10)
C57 C58 1.345(11)
C58 C59 1.354(11)
C59 C60 1.378(9)
C61 C62 1.381(7)
C61 C66 1.413(7)
C62 C63 1.385(7)
C63 C64 1.370(8)
C64 C65 1.375(9)
C65 C66 1.371(8)
C67 C74 1.528(7)
C67 C68 1.541(6)
C68 C73 1.366(8)
C68 C69 1.398(7)
C69 C70 1.390(8)
C70 C71 1.366(9)
C71 C72 1.371(9)
C72 C73 1.399(8)
C74 C79 1.365(8)
C74 C75 1.389(8)
C75 C76 1.402(10)
C76 C77 1.347(11)
C77 C78 1.356(11)
C78 C79 1.404(8)
C80 C81 1.519(9)
C80 C82 1.545(10)
C83 C84 1.502(9)
C83 C85 1.527(8)
C86 C88 1.535(11)
C86 C87 1.556(12)
C89 C90 1.493(8)
C89 C94 1.542(9)
C90 C91 1.308(9)
C91 C92 1.493(8)
C92 C93 1.506(7)
C93 C94 1.461(9)
C95 C96 1.464(11)
C96 C98 1.463(10)
C97 C98 1.474(10)
C97 C99 1.487(10)
C99 C100 1.485(10)
